data_2222654
loop_
_publ_author_name
'Zhou, Bao-Cheng'
'Lv, Lu-Ping'
'Yu, Wen-Bo'
'Li, Wei-Wei'
'Hu, Xian-Chao'

_publ_section_title
;
 <i>N</i>'-(3,4-Dimethoxybenzylidene)acetohydrazide
;
_journal_coeditor_code CV2586
_journal_issue 8
_journal_name_full 'Acta Crystallographica Section E'
_journal_page_first o1964
_journal_paper_doi 10.1107/S1600536809028608
_journal_volume 65
_journal_year 2009
_chemical_formula_iupac 'C11 H14 N2 O3'
_chemical_formula_moiety 'C11 H14 N2 O3'
_chemical_formula_sum 'C11 H14 N2 O3'
_chemical_formula_weight 222.24
_chemical_name_systematic
;
<i>N</i>'-(3,4-Dimethoxybenzylidene)acetohydrazide
;
_space_group_IT_number 1
_symmetry_cell_setting triclinic
_symmetry_space_group_name_Hall 'P 1'
_symmetry_space_group_name_H-M 'P 1'
_atom_sites_solution_hydrogens geom
_atom_sites_solution_primary direct
_atom_sites_solution_secondary difmap
_audit_creation_method SHELXL-97
_cell_angle_alpha 94.717(12)
_cell_angle_beta 95.210(8)
_cell_angle_gamma 94.298(12)
_cell_formula_units_Z 2
_cell_length_a 8.339(3)
_cell_length_b 8.349(3)
_cell_length_c 8.663(3)
_cell_measurement_reflns_used 2054
_cell_measurement_temperature 223(2)
_cell_measurement_theta_max 25.0
_cell_measurement_theta_min 2.4
_cell_volume 596.5(4)
_computing_cell_refinement 'SAINT (Bruker, 2002)'
_computing_data_collection 'SMART (Bruker, 2002)'
_computing_data_reduction 'SAINT (Bruker, 2002)'
_computing_molecular_graphics 'SHELXTL (Sheldrick, 2008)'
_computing_publication_material 'SHELXTL (Sheldrick, 2008)'
_computing_structure_refinement 'SHELXL97 (Sheldrick, 2008)'
_computing_structure_solution 'SHELXS97 (Sheldrick, 2008)'
_diffrn_ambient_temperature 223(2)
_diffrn_measured_fraction_theta_full 0.979
_diffrn_measured_fraction_theta_max 0.979
_diffrn_measurement_device_type 'Bruker SMART CCD area-detector'
_diffrn_measurement_method '\f and \w'
_diffrn_radiation_monochromator graphite
_diffrn_radiation_source 'fine-focus sealed tube'
_diffrn_radiation_type MoK\a
_diffrn_radiation_wavelength 0.71073
_diffrn_reflns_av_R_equivalents 0.0172
_diffrn_reflns_av_sigmaI/netI 0.0261
_diffrn_reflns_limit_h_max 9
_diffrn_reflns_limit_h_min -9
_diffrn_reflns_limit_k_max 9
_diffrn_reflns_limit_k_min -9
_diffrn_reflns_limit_l_max 9
_diffrn_reflns_limit_l_min -10
_diffrn_reflns_number 3236
_diffrn_reflns_theta_full 25.01
_diffrn_reflns_theta_max 25.01
_diffrn_reflns_theta_min 2.37
_exptl_absorpt_coefficient_mu 0.091
_exptl_absorpt_correction_T_max 0.9902
_exptl_absorpt_correction_T_min 0.9866
_exptl_absorpt_correction_type multi-scan
_exptl_absorpt_process_details '(SADABS; Bruker, 2002)'
_exptl_crystal_colour colourless
_exptl_crystal_density_diffrn 1.237
_exptl_crystal_density_method 'not measured'
_exptl_crystal_description block
_exptl_crystal_F_000 236
_exptl_crystal_size_max 0.24
_exptl_crystal_size_mid 0.21
_exptl_crystal_size_min 0.19
_refine_diff_density_max 0.179
_refine_diff_density_min -0.146
_refine_ls_extinction_coef 0.101(14)
_refine_ls_extinction_expression Fc^*^=kFc[1+0.001xFc^2^\l^3^/sin(2\q)]^-1/4^
_refine_ls_extinction_method 'SHELXL97 (Sheldrick, 2008)'
_refine_ls_goodness_of_fit_ref 1.118
_refine_ls_hydrogen_treatment constr
_refine_ls_matrix_type full
_refine_ls_number_parameters 290
_refine_ls_number_reflns 2054
_refine_ls_number_restraints 3
_refine_ls_restrained_S_all 1.117
_refine_ls_R_factor_all 0.0389
_refine_ls_R_factor_gt 0.0357
_refine_ls_shift/su_max 0.000
_refine_ls_shift/su_mean 0.000
_refine_ls_structure_factor_coef Fsqd
_refine_ls_weighting_details 'calc w=1/[\s^2^(Fo^2^)+(0.0737P)^2^+0.0315P] where P=(Fo^2^+2Fc^2^)/3'
_refine_ls_weighting_scheme calc
_refine_ls_wR_factor_gt 0.1078
_refine_ls_wR_factor_ref 0.1102
_reflns_number_gt 1890
_reflns_number_total 2054
_reflns_threshold_expression I>2\s(I)
_cod_data_source_file cv2586.cif
_cod_data_source_block I
_cod_depositor_comments
;
The following automatic conversions were performed:
'_symmetry_cell_setting' value 'Triclinic' changed to 'triclinic'
according to '/home/saulius/struct/CIF-dictionaries/cif_core.dic'
dictionary named 'cif_core.dic' version 2.4.1 from 2010-06-29.

Automatic conversion script
Id: cif_fix_enum 1527 2010-12-29 10:47:43Z saulius 

The following automatic conversions were performed:

'_symmetry_cell_setting' value 'Triclinic' changed to 'triclinic'
according to /home/saulius/struct/CIF-dictionaries/cif_core.dic
dictionary named 'cif_core.dic' version 2.4.1 from 2010-06-29.

Automatic conversion script
Id: cif_fix_values 1715 2011-07-08 13:25:40Z adriana 
;
_cod_original_cell_volume 596.6(3)
_cod_database_code 2222654
_cod_database_fobs_code 2222654

loop_
_symmetry_equiv_pos_as_xyz
'x, y, z'

loop_
_atom_site_type_symbol
_atom_site_label
_atom_site_fract_x
_atom_site_fract_y
_atom_site_fract_z
_atom_site_U_iso_or_equiv
_atom_site_adp_type
_atom_site_calc_flag
_atom_site_refinement_flags
_atom_site_occupancy
_atom_site_disorder_assembly
_atom_site_disorder_group
O O4 0.0007(2) -0.4436(3) 0.6700(2) 0.0538(6) Uani d . 1 . .
O O5 0.2416(3) -0.2594(3) 0.8028(3) 0.0604(6) Uani d . 1 . .
O O2 0.6714(3) 0.0884(3) 1.2796(3) 0.0691(7) Uani d . 1 . .
O O3 -0.0291(3) 0.4482(3) 1.2193(3) 0.0668(7) Uani d . 1 . .
N N2 0.0775(3) 0.4780(3) 0.9931(3) 0.0520(6) Uani d . 1 . .
H H2 0.0686 0.5156 0.9036 0.062 Uiso calc R 1 . .
O O1 0.8549(3) 0.0361(3) 1.0637(3) 0.0659(7) Uani d . 1 . .
N N3 0.2418(3) 0.2632(3) 0.5009(3) 0.0473(6) Uani d . 1 . .
N N1 0.2086(3) 0.3943(3) 1.0364(3) 0.0476(6) Uani d . 1 . .
C C15 0.1580(3) -0.1968(3) 0.6814(3) 0.0428(6) Uani d . 1 . .
O O6 0.4783(3) 0.5122(3) 0.5771(3) 0.0796(8) Uani d . 1 . .
C C18 0.1933(3) -0.0476(4) 0.6295(3) 0.0449(6) Uani d . 1 . .
H H17 0.2816 0.0189 0.6767 0.054 Uiso calc R 1 . .
C C6 0.4492(3) 0.2834(3) 0.9661(3) 0.0460(7) Uani d . 1 . .
N N4 0.2566(3) 0.4016(3) 0.4235(3) 0.0508(6) Uani d . 1 . .
H H4 0.1872 0.4136 0.3465 0.061 Uiso calc R 1 . .
C C17 0.0956(3) 0.0041(4) 0.5047(3) 0.0456(7) Uani d . 1 . .
C C2 0.7255(3) 0.1177(4) 1.0226(3) 0.0479(7) Uani d . 1 . .
C C9 0.3061(4) 0.3708(4) 0.9334(3) 0.0474(7) Uani d . 1 . .
H H9 0.2861 0.4097 0.8365 0.057 Uiso calc R 1 . .
C C5 0.4882(3) 0.2291(4) 1.1140(3) 0.0476(7) Uani d . 1 . .
H H6 0.4221 0.2488 1.1932 0.057 Uiso calc R 1 . .
C C20 0.1279(4) 0.1605(4) 0.4428(3) 0.0497(7) Uani d . 1 . .
H H20 0.0619 0.1854 0.3571 0.060 Uiso calc R 1 . .
C C10 -0.0362(4) 0.5003(3) 1.0920(3) 0.0484(7) Uani d . 1 . .
C C14 -0.0720(4) -0.2478(4) 0.4888(4) 0.0535(7) Uani d . 1 . .
H H14 -0.1612 -0.3137 0.4425 0.064 Uiso calc R 1 . .
C C13 0.0239(3) -0.2980(3) 0.6102(3) 0.0446(7) Uani d . 1 . .
C C7 0.5492(4) 0.2542(4) 0.8501(3) 0.0508(7) Uani d . 1 . .
H H7 0.5252 0.2903 0.7526 0.061 Uiso calc R 1 . .
C C16 -0.0345(4) -0.0966(4) 0.4350(4) 0.0556(8) Uani d . 1 . .
H H18 -0.0980 -0.0638 0.3515 0.067 Uiso calc R 1 . .
C C11 -0.1735(4) 0.5935(5) 1.0337(4) 0.0623(8) Uani d . 1 . .
H H11A -0.1585 0.6212 0.9303 0.093 Uiso calc R 1 . .
H H11B -0.1758 0.6903 1.1012 0.093 Uiso calc R 1 . .
H H11C -0.2737 0.5286 1.0324 0.093 Uiso calc R 1 . .
C C4 0.6230(4) 0.1474(4) 1.1414(3) 0.0495(7) Uani d . 1 . .
C C3 0.6859(4) 0.1710(4) 0.8788(4) 0.0548(8) Uani d . 1 . .
H H3 0.7517 0.1510 0.7994 0.066 Uiso calc R 1 . .
C C21 0.3770(4) 0.5174(4) 0.4662(3) 0.0524(7) Uani d . 1 . .
C C12 -0.1272(4) -0.5549(5) 0.5953(4) 0.0641(9) Uani d . 1 . .
H H12A -0.1310 -0.6517 0.6478 0.096 Uiso calc R 1 . .
H H12B -0.1082 -0.5803 0.4887 0.096 Uiso calc R 1 . .
H H12C -0.2282 -0.5072 0.5992 0.096 Uiso calc R 1 . .
C C22 0.3783(5) 0.6553(4) 0.3640(5) 0.0694(9) Uani d . 1 . .
H H22A 0.2882 0.6378 0.2856 0.104 Uiso calc R 1 . .
H H22B 0.4771 0.6615 0.3151 0.104 Uiso calc R 1 . .
H H22C 0.3704 0.7545 0.4263 0.104 Uiso calc R 1 . .
C C8 0.5745(5) 0.1116(5) 1.4029(4) 0.0672(9) Uani d . 1 . .
H H5A 0.6225 0.0673 1.4932 0.101 Uiso calc R 1 . .
H H5B 0.4687 0.0584 1.3734 0.101 Uiso calc R 1 . .
H H5C 0.5660 0.2248 1.4263 0.101 Uiso calc R 1 . .
C C1 0.9669(5) 0.0112(5) 0.9511(5) 0.0775(11) Uani d . 1 . .
H H1A 1.0525 -0.0478 0.9934 0.116 Uiso calc R 1 . .
H H1B 1.0112 0.1136 0.9244 0.116 Uiso calc R 1 . .
H H1C 0.9125 -0.0489 0.8596 0.116 Uiso calc R 1 . .
C C19 0.3937(5) -0.1813(5) 0.8631(5) 0.0800(12) Uani d . 1 . .
H H16A 0.4381 -0.2371 0.9475 0.120 Uiso calc R 1 . .
H H16B 0.3805 -0.0720 0.9001 0.120 Uiso calc R 1 . .
H H16C 0.4656 -0.1820 0.7826 0.120 Uiso calc R 1 . .

loop_
_atom_site_aniso_label
_atom_site_aniso_U_11
_atom_site_aniso_U_22
_atom_site_aniso_U_33
_atom_site_aniso_U_12
_atom_site_aniso_U_13
_atom_site_aniso_U_23
O4 0.0553(11) 0.0539(13) 0.0528(12) -0.0019(9) -0.0015(9) 0.0211(10)
O5 0.0625(12) 0.0572(13) 0.0598(12) -0.0038(10) -0.0176(10) 0.0294(10)
O2 0.0710(15) 0.1024(19) 0.0436(11) 0.0453(14) 0.0073(10) 0.0281(12)
O3 0.0708(15) 0.0814(16) 0.0526(13) 0.0172(12) 0.0043(11) 0.0239(12)
N2 0.0547(13) 0.0591(15) 0.0458(14) 0.0141(11) -0.0031(12) 0.0261(12)
O1 0.0580(13) 0.0810(16) 0.0649(15) 0.0280(12) 0.0127(11) 0.0158(12)
N3 0.0566(14) 0.0477(14) 0.0414(13) 0.0132(11) 0.0059(11) 0.0173(11)
N1 0.0507(13) 0.0483(14) 0.0447(13) 0.0096(10) -0.0062(11) 0.0161(10)
C15 0.0420(14) 0.0495(16) 0.0393(14) 0.0100(12) 0.0007(11) 0.0161(12)
O6 0.0796(17) 0.0751(17) 0.0801(18) 0.0006(13) -0.0203(14) 0.0187(14)
C18 0.0451(14) 0.0492(16) 0.0418(14) 0.0081(12) 0.0012(11) 0.0125(12)
C6 0.0512(15) 0.0472(16) 0.0384(14) 0.0000(12) -0.0047(12) 0.0102(12)
N4 0.0613(14) 0.0500(14) 0.0431(13) 0.0082(11) -0.0015(11) 0.0199(11)
C17 0.0505(16) 0.0472(16) 0.0422(15) 0.0143(12) 0.0045(12) 0.0128(12)
C2 0.0483(16) 0.0502(17) 0.0464(16) 0.0092(13) 0.0046(13) 0.0073(13)
C9 0.0559(16) 0.0490(16) 0.0377(14) 0.0054(12) -0.0041(12) 0.0151(12)
C5 0.0508(16) 0.0535(17) 0.0398(14) 0.0120(13) 0.0009(12) 0.0089(12)
C20 0.0583(17) 0.0485(17) 0.0444(15) 0.0142(13) -0.0010(13) 0.0150(13)
C10 0.0560(17) 0.0440(16) 0.0443(16) 0.0034(12) -0.0055(14) 0.0100(12)
C14 0.0471(15) 0.0567(18) 0.0551(18) 0.0026(13) -0.0091(13) 0.0126(14)
C13 0.0463(15) 0.0473(16) 0.0425(15) 0.0068(12) 0.0039(12) 0.0154(12)
C7 0.0595(18) 0.0554(17) 0.0379(14) 0.0002(14) 0.0021(13) 0.0138(13)
C16 0.0579(17) 0.0571(19) 0.0532(18) 0.0137(14) -0.0092(14) 0.0207(15)
C11 0.063(2) 0.063(2) 0.0614(19) 0.0159(16) 0.0004(16) 0.0106(16)
C4 0.0532(16) 0.0593(18) 0.0381(15) 0.0133(14) -0.0005(12) 0.0137(13)
C3 0.0588(17) 0.0587(18) 0.0487(17) 0.0019(14) 0.0106(14) 0.0117(14)
C21 0.0583(18) 0.0516(18) 0.0488(17) 0.0116(14) 0.0021(14) 0.0097(13)
C12 0.066(2) 0.065(2) 0.060(2) -0.0107(16) 0.0014(16) 0.0203(16)
C22 0.085(2) 0.0533(19) 0.071(2) 0.0030(17) 0.0061(19) 0.0154(17)
C8 0.081(2) 0.087(2) 0.0413(17) 0.0353(19) 0.0107(16) 0.0201(16)
C1 0.063(2) 0.078(3) 0.099(3) 0.0206(18) 0.031(2) 0.010(2)
C19 0.073(2) 0.073(2) 0.088(3) -0.0081(18) -0.037(2) 0.033(2)

loop_
_atom_type_symbol
_atom_type_description
_atom_type_scat_dispersion_real
_atom_type_scat_dispersion_imag
_atom_type_scat_source
C C 0.0033 0.0000 'International Tables Vol C Tables 4.2.6.8 and 6.1.1.4'
H H 0.0000 0.0000 'International Tables Vol C Tables 4.2.6.8 and 6.1.1.4'
N N 0.0061 0.0000 'International Tables Vol C Tables 4.2.6.8 and 6.1.1.4'
O O 0.0106 0.0000 'International Tables Vol C Tables 4.2.6.8 and 6.1.1.4'

loop_
_geom_angle_atom_site_label_1
_geom_angle_atom_site_label_2
_geom_angle_atom_site_label_3
_geom_angle_site_symmetry_1
_geom_angle_site_symmetry_3
_geom_angle
_geom_angle_publ_flag
C13 O4 C12 . . 117.5(2) ?
C15 O5 C19 . . 118.3(2) ?
C4 O2 C8 . . 117.6(2) ?
C10 N2 N1 . . 119.6(2) ?
C10 N2 H2 . . 120.2 ?
N1 N2 H2 . . 120.2 ?
C2 O1 C1 . . 117.2(3) ?
C20 N3 N4 . . 114.6(2) ?
C9 N1 N2 . . 115.8(2) ?
O5 C15 C18 . . 125.6(3) ?
O5 C15 C13 . . 114.2(2) ?
C18 C15 C13 . . 120.2(2) ?
C15 C18 C17 . . 120.0(3) ?
C15 C18 H17 . . 120.0 ?
C17 C18 H17 . . 120.0 ?
C7 C6 C5 . . 119.2(3) ?
C7 C6 C9 . . 119.3(2) ?
C5 C6 C9 . . 121.5(3) ?
C21 N4 N3 . . 121.4(2) ?
C21 N4 H4 . . 119.3 ?
N3 N4 H4 . . 119.3 ?
C16 C17 C18 . . 119.3(2) ?
C16 C17 C20 . . 118.0(2) ?
C18 C17 C20 . . 122.7(3) ?
O1 C2 C3 . . 126.3(3) ?
O1 C2 C4 . . 115.0(2) ?
C3 C2 C4 . . 118.6(3) ?
N1 C9 C6 . . 120.6(2) ?
N1 C9 H9 . . 119.7 ?
C6 C9 H9 . . 119.7 ?
C4 C5 C6 . . 120.3(3) ?
C4 C5 H6 . . 119.8 ?
C6 C5 H6 . . 119.8 ?
N3 C20 C17 . . 122.9(3) ?
N3 C20 H20 . . 118.5 ?
C17 C20 H20 . . 118.5 ?
O3 C10 N2 . . 122.5(3) ?
O3 C10 C11 . . 122.2(3) ?
N2 C10 C11 . . 115.3(3) ?
C13 C14 C16 . . 119.6(3) ?
C13 C14 H14 . . 120.2 ?
C16 C14 H14 . . 120.2 ?
O4 C13 C14 . . 124.7(2) ?
O4 C13 C15 . . 115.3(2) ?
C14 C13 C15 . . 120.0(2) ?
C6 C7 C3 . . 120.2(3) ?
C6 C7 H7 . . 119.9 ?
C3 C7 H7 . . 119.9 ?
C17 C16 C14 . . 120.9(2) ?
C17 C16 H18 . . 119.6 ?
C14 C16 H18 . . 119.6 ?
C10 C11 H11A . . 109.5 ?
C10 C11 H11B . . 109.5 ?
H11A C11 H11B . . 109.5 ?
C10 C11 H11C . . 109.5 ?
H11A C11 H11C . . 109.5 ?
H11B C11 H11C . . 109.5 ?
C5 C4 O2 . . 125.2(3) ?
C5 C4 C2 . . 120.5(2) ?
O2 C4 C2 . . 114.3(2) ?
C2 C3 C7 . . 121.2(3) ?
C2 C3 H3 . . 119.4 ?
C7 C3 H3 . . 119.4 ?
O6 C21 N4 1 . 123.7(3) ?
O6 C21 N4 . . 123.7(3) ?
O6 C21 C22 1 . 122.4(3) ?
O6 C21 C22 . . 122.4(3) ?
N4 C21 C22 . . 114.0(3) ?
O4 C12 H12A . . 109.5 ?
O4 C12 H12B . . 109.5 ?
H12A C12 H12B . . 109.5 ?
O4 C12 H12C . . 109.5 ?
H12A C12 H12C . . 109.5 ?
H12B C12 H12C . . 109.5 ?
C21 C22 H22A . . 109.5 ?
C21 C22 H22B . . 109.5 ?
H22A C22 H22B . . 109.5 ?
C21 C22 H22C . . 109.5 ?
H22A C22 H22C . . 109.5 ?
H22B C22 H22C . . 109.5 ?
O2 C8 H5A . . 109.5 ?
O2 C8 H5B . . 109.5 ?
H5A C8 H5B . . 109.5 ?
O2 C8 H5C . . 109.5 ?
H5A C8 H5C . . 109.5 ?
H5B C8 H5C . . 109.5 ?
O1 C1 H1A . . 109.5 ?
O1 C1 H1B . . 109.5 ?
H1A C1 H1B . . 109.5 ?
O1 C1 H1C . . 109.5 ?
H1A C1 H1C . . 109.5 ?
H1B C1 H1C . . 109.5 ?
O5 C19 H16A . . 109.5 ?
O5 C19 H16B . . 109.5 ?
H16A C19 H16B . . 109.5 ?
O5 C19 H16C . . 109.5 ?
H16A C19 H16C . . 109.5 ?
H16B C19 H16C . . 109.5 ?

loop_
_geom_bond_atom_site_label_1
_geom_bond_atom_site_label_2
_geom_bond_site_symmetry_2
_geom_bond_distance
_geom_bond_publ_flag
O4 C13 . 1.367(3) ?
O4 C12 . 1.431(4) ?
O5 C15 . 1.370(3) ?
O5 C19 . 1.417(4) ?
O2 C4 . 1.370(3) ?
O2 C8 . 1.407(4) ?
O3 C10 . 1.216(4) ?
N2 C10 . 1.348(4) ?
N2 N1 . 1.380(3) ?
N2 H2 . 0.8600 ?
O1 C2 . 1.355(4) ?
O1 C1 . 1.424(5) ?
N3 C20 . 1.270(4) ?
N3 N4 . 1.385(3) ?
N1 C9 . 1.274(4) ?
C15 C18 . 1.379(4) ?
C15 C13 . 1.412(4) ?
O6 C21 . 1.225(4) ?
C18 C17 . 1.410(4) ?
C18 H17 . 0.9300 ?
C6 C7 . 1.381(4) ?
C6 C5 . 1.413(4) ?
C6 C9 . 1.463(4) ?
N4 C21 . 1.345(4) ?
N4 H4 . 0.8600 ?
C17 C16 . 1.381(4) ?
C17 C20 . 1.468(4) ?
C2 C3 . 1.377(4) ?
C2 C4 . 1.415(4) ?
C9 H9 . 0.9300 ?
C5 C4 . 1.370(4) ?
C5 H6 . 0.9300 ?
C20 H20 . 0.9300 ?
C10 C11 . 1.505(4) ?
C14 C13 . 1.376(4) ?
C14 C16 . 1.405(4) ?
C14 H14 . 0.9300 ?
C7 C3 . 1.393(5) ?
C7 H7 . 0.9300 ?
C16 H18 . 0.9300 ?
C11 H11A . 0.9600 ?
C11 H11B . 0.9600 ?
C11 H11C . 0.9600 ?
C3 H3 . 0.9300 ?
C21 O6 1 1.225(4) ?
C21 C22 . 1.510(5) ?
C12 H12A . 0.9600 ?
C12 H12B . 0.9600 ?
C12 H12C . 0.9600 ?
C22 H22A . 0.9600 ?
C22 H22B . 0.9600 ?
C22 H22C . 0.9600 ?
C8 H5A . 0.9600 ?
C8 H5B . 0.9600 ?
C8 H5C . 0.9600 ?
C1 H1A . 0.9600 ?
C1 H1B . 0.9600 ?
C1 H1C . 0.9600 ?
C19 H16A . 0.9600 ?
C19 H16B . 0.9600 ?
C19 H16C . 0.9600 ?

loop_
_geom_hbond_atom_site_label_D
_geom_hbond_atom_site_label_H
_geom_hbond_atom_site_label_A
_geom_hbond_site_symmetry_A
_geom_hbond_distance_DH
_geom_hbond_distance_HA
_geom_hbond_distance_DA
_geom_hbond_angle_DHA
_geom_hbond_publ_flag
N2 H2 O4 1_565 0.86 2.11 2.950(3) 164.9 yes
N2 H2 O5 1_565 0.86 2.54 3.154(3) 129.0 yes
C7 H7 O6 1_555 0.93 2.52 3.372(3) 151.8 yes
C12 H12B O3 1_544 0.96 2.51 3.434(4) 161.5 yes
C12 H12C O6 1_445 0.96 2.45 3.367(4) 158.8 yes
C16 H18 O2 1_454 0.93 2.45 3.244(3) 143.8 yes
N4 H4 O3 1_554 0.86 2.08 2.907(3) 161.3 yes
